data_7716261
loop_
_publ_author_name
'Saha, Sayan'
'Akhtar, Sohel'
'Pramanik, Subhendu'
'Bala, Sukhen'
'Mondal, Raju'

_publ_section_title
;
 Utilization of a trinuclear Cu-pyrazolate inorganic motif to build
 multifunctional MOFs.
;
_journal_issue 26
_journal_name_full 'Dalton transactions (Cambridge, England : 2003)'
_journal_page_first 11021
_journal_page_last 11037
_journal_paper_doi 10.1039/d4dt00986j
_journal_volume 53
_journal_year 2024
_chemical_formula_sum 'C92 H92 Cu12 N24 O34'
_chemical_formula_weight 2840.37
_space_group_crystal_system monoclinic
_space_group_IT_number 13
_space_group_name_Hall '-P 2yc'
_space_group_name_H-M_alt 'P 1 2/c 1'
_atom_sites_solution_hydrogens mixed
_audit_creation_method
;
Olex2 1.2-beta
(compiled 2018.05.29 svn.r3508 for OlexSys, GUI svn.r5506)
;
_audit_update_record
;
2024-04-01 deposited with the CCDC.	2024-05-31 downloaded from the CCDC.
;
_cell_angle_alpha 90
_cell_angle_beta 116.558(12)
_cell_angle_gamma 90
_cell_formula_units_Z 1
_cell_length_a 17.760(12)
_cell_length_b 9.823(7)
_cell_length_c 17.162(12)
_cell_measurement_reflns_used 2389
_cell_measurement_temperature 100(2)
_cell_measurement_theta_max 16.66
_cell_measurement_theta_min 2.38
_cell_volume 2678(3)
_computing_cell_refinement 'SAINT v8.38A (Bruker, 2017)'
_computing_data_collection 'APEX3 v.2016.1-0 (Bruker, 2016)'
_computing_data_reduction 'SAINT v8.38A (Bruker, 2017)'
_computing_molecular_graphics 'Olex2 (Dolomanov et al., 2009)'
_computing_publication_material 'Olex2 (Dolomanov et al., 2009)'
_computing_structure_refinement 'SHELXL-2016/6 (Sheldrick, 2016)'
_computing_structure_solution 'ShelXS 2013/1 (Sheldrick, 2008)'
_diffrn_ambient_temperature 100(2)
_diffrn_measured_fraction_theta_full 0.999
_diffrn_measured_fraction_theta_max 0.999
_diffrn_measurement_device_type 'Bruker D8 Venture'
_diffrn_measurement_method \w-scan
_diffrn_radiation_type MoK\a
_diffrn_radiation_wavelength 0.71073
_diffrn_reflns_av_unetI/netI 0.1476
_diffrn_reflns_Laue_measured_fraction_full 0.999
_diffrn_reflns_Laue_measured_fraction_max 0.999
_diffrn_reflns_limit_h_max 21
_diffrn_reflns_limit_h_min 0
_diffrn_reflns_limit_k_max 0
_diffrn_reflns_limit_k_min -11
_diffrn_reflns_limit_l_max 18
_diffrn_reflns_limit_l_min -20
_diffrn_reflns_number 7494
_diffrn_reflns_point_group_measured_fraction_full 0.999
_diffrn_reflns_point_group_measured_fraction_max 0.999
_diffrn_reflns_theta_full 24.996
_diffrn_reflns_theta_max 24.996
_diffrn_reflns_theta_min 2.073
_diffrn_source '3-circle area detector diffractometer'
_exptl_absorpt_coefficient_mu 2.422
_exptl_absorpt_correction_T_max 1.0000
_exptl_absorpt_correction_T_min 0.5271
_exptl_absorpt_correction_type multi-scan
_exptl_absorpt_process_details
;
 TWINABS-2012/1 (Bruker,2012) was used for absorption correction.
 Final HKLF 4 output contains 60217 reflections, Rint = 0.2063
 (8874 with I > 3sig(I), Rint = 0.1281)
;
_exptl_crystal_colour Blue
_exptl_crystal_density_diffrn 1.761
_exptl_crystal_density_meas ?
_exptl_crystal_density_method 'not measured'
_exptl_crystal_description Block
_exptl_crystal_F_000 1432
_exptl_crystal_size_max 0.30
_exptl_crystal_size_mid 0.24
_exptl_crystal_size_min 0.20
_refine_diff_density_max 0.705
_refine_diff_density_min -0.661
_refine_diff_density_rms 0.149
_refine_ls_extinction_method none
_refine_ls_goodness_of_fit_ref 1.037
_refine_ls_hydrogen_treatment constr
_refine_ls_matrix_type full
_refine_ls_number_parameters 371
_refine_ls_number_reflns 7494
_refine_ls_number_restraints 0
_refine_ls_restrained_S_all 1.037
_refine_ls_R_factor_all 0.1406
_refine_ls_R_factor_gt 0.0834
_refine_ls_shift/su_max 0.000
_refine_ls_shift/su_mean 0.000
_refine_ls_structure_factor_coef Fsqd
_refine_ls_weighting_details 'w=1/[\s^2^(Fo^2^)+(0.0988P)^2^+15.6042P] where P=(Fo^2^+2Fc^2^)/3'
_refine_ls_weighting_scheme calc
_refine_ls_wR_factor_gt 0.1927
_refine_ls_wR_factor_ref 0.2364
_reflns_Friedel_coverage 0.000
_reflns_number_gt 4868
_reflns_number_total 7494
_reflns_threshold_expression 'I > 2\s(I)'
_cod_data_source_file d4dt00986j2.cif
_cod_data_source_block oba
_cod_depositor_comments
;
The following automatic conversions were performed:

data item '_exptl_crystal_density_meas' value 'not measured' was
changed to '?' -- the value is perceived as not measured.

Automatic conversion script
Id: cif_fix_values 8170 2020-07-09 18:12:32Z antanas 

 Adding full bibliography for 7716260--7716264.cif.
;
_cod_original_sg_symbol_H-M 'P 2/c'
_cod_database_code 7716261
_shelx_shelxl_version_number 2016/6
_shelx_space_group_comment
;
The symmetry employed for this shelxl refinement is uniquely defined
by the following loop, which should always be used as a source of
symmetry information in preference to the above space-group names.
They are only intended as comments.
;

loop_
_space_group_symop_operation_xyz
'x, y, z'
'-x, y, -z+1/2'
'-x, -y, -z'
'x, -y, z-1/2'

loop_
_atom_site_label
_atom_site_type_symbol
_atom_site_fract_x
_atom_site_fract_y
_atom_site_fract_z
_atom_site_U_iso_or_equiv
_atom_site_adp_type
_atom_site_occupancy
_atom_site_site_symmetry_order
_atom_site_calc_flag
_atom_site_refinement_flags_posn
_atom_site_refinement_flags_adp
_atom_site_refinement_flags_occupancy
_atom_site_disorder_assembly
_atom_site_disorder_group
Cu1 Cu 0.09662(11) 0.35559(15) 0.59095(10) 0.0372(4) Uani 1 1 d . . . . .
Cu2 Cu -0.08698(10) 0.20388(16) 0.45475(10) 0.0372(4) Uani 1 1 d . . . . .
Cu3 Cu 0.09792(11) 0.10989(16) 0.45604(10) 0.0371(4) Uani 1 1 d . . . . .
O1 O 0.0315(5) 0.2518(8) 0.4804(5) 0.033(2) Uani 1 1 d . . . . .
H1 H 0.022682 0.309620 0.440400 0.040 Uiso 1 1 d R U . . .
O2 O 0.1663(6) 0.4490(10) 0.6996(6) 0.044(2) Uani 1 1 d . . . . .
O3 O 0.1318(7) 0.6667(11) 0.6690(7) 0.069(3) Uani 1 1 d . . . . .
O4 O 0.4792(6) 0.7361(13) 1.0003(7) 0.066(3) Uani 1 1 d . . . . .
O5 O 0.8312(6) 0.9665(10) 1.0597(6) 0.046(2) Uani 1 1 d . . . . .
O6 O 0.7979(5) 0.8474(10) 0.9369(6) 0.044(2) Uani 1 1 d . . . . .
N1 N -0.0103(6) 0.4052(10) 0.5901(7) 0.035(3) Uani 1 1 d . . . . .
N2 N -0.0837(7) 0.3534(10) 0.5307(7) 0.037(3) Uani 1 1 d . . . . .
N3 N -0.0794(6) 0.0447(11) 0.3910(6) 0.034(2) Uani 1 1 d . . . . .
N4 N -0.0057(7) 0.0066(13) 0.3931(6) 0.037(3) Uani 1 1 d . . . . .
N5 N 0.1968(7) 0.2136(13) 0.5227(8) 0.047(3) Uani 1 1 d . . . . .
N6 N 0.1994(7) 0.3077(11) 0.5835(7) 0.042(3) Uani 1 1 d . . . . .
C0AA C -0.0275(9) 0.4918(16) 0.6398(9) 0.048(4) Uani 1 1 d . . . . .
H0AA H 0.013418 0.541160 0.687611 0.057 Uiso 1 1 calc R U . . .
C2 C -0.1118(9) 0.4993(19) 0.6122(10) 0.057(4) Uani 1 1 d . . . . .
H2 H -0.141299 0.554039 0.635047 0.068 Uiso 1 1 calc R U . . .
C3 C -0.1449(9) 0.4093(14) 0.5433(9) 0.046(4) Uani 1 1 d . . . . .
H3 H -0.203136 0.390384 0.509993 0.055 Uiso 1 1 calc R U . . .
C4 C -0.1394(8) -0.0382(14) 0.3374(9) 0.040(3) Uani 1 1 d . . . . .
H4 H -0.196822 -0.036010 0.326322 0.049 Uiso 1 1 calc R U . . .
C5 C -0.1048(9) -0.1277(13) 0.3005(9) 0.045(4) Uani 1 1 d . . . . .
H5 H -0.133400 -0.195397 0.257957 0.054 Uiso 1 1 calc R U . . .
C6 C -0.0207(9) -0.0985(13) 0.3381(8) 0.037(3) Uani 1 1 d . . . . .
H6 H 0.020434 -0.145048 0.327050 0.044 Uiso 1 1 calc R U . . .
C7 C 0.2739(10) 0.2143(17) 0.5250(10) 0.057(4) Uani 1 1 d . . . . .
H7 H 0.290011 0.159659 0.489303 0.068 Uiso 1 1 calc R U . . .
C8 C 0.3259(11) 0.306(2) 0.5869(11) 0.072(5) Uani 1 1 d . . . . .
H8 H 0.382934 0.326639 0.601616 0.087 Uiso 1 1 calc R U . . .
C9 C 0.2774(9) 0.3607(16) 0.6222(11) 0.060(5) Uani 1 1 d . . . . .
H9 H 0.296090 0.426536 0.667567 0.072 Uiso 1 1 calc R U . . .
C10 C 0.1801(9) 0.5739(15) 0.7123(9) 0.039(3) Uani 1 1 d . . . . .
C11 C 0.2612(8) 0.6140(12) 0.7872(8) 0.034(3) Uani 1 1 d . . . . .
C12 C 0.3088(9) 0.5247(15) 0.8534(9) 0.048(4) Uani 1 1 d . . . . .
H12 H 0.290252 0.433251 0.850167 0.058 Uiso 1 1 calc R U . . .
C13 C 0.3815(11) 0.5638(18) 0.9231(11) 0.063(5) Uani 1 1 d . . . . .
H13 H 0.412398 0.501489 0.968613 0.075 Uiso 1 1 calc R U . . .
C14 C 0.4088(9) 0.6937(18) 0.9259(9) 0.049(4) Uani 1 1 d . . . . .
C15 C 0.3659(10) 0.7853(16) 0.8622(11) 0.054(4) Uani 1 1 d . . . . .
H15 H 0.385787 0.876002 0.865725 0.065 Uiso 1 1 calc R U . . .
C16 C 0.2915(10) 0.7428(15) 0.7911(10) 0.053(4) Uani 1 1 d . . . . .
H16 H 0.261807 0.804631 0.744900 0.063 Uiso 1 1 calc R U . . .
C17 C 0.7822(8) 0.8928(14) 0.9968(9) 0.036(3) Uani 1 1 d . . . . .
C18 C 0.7016(9) 0.8517(14) 0.9964(9) 0.038(3) Uani 1 1 d . . . . .
C19 C 0.6417(9) 0.7832(16) 0.9271(9) 0.048(4) Uani 1 1 d . . . . .
H19 H 0.652555 0.761783 0.879081 0.058 Uiso 1 1 calc R U . . .
C20 C 0.5673(10) 0.7446(18) 0.9246(10) 0.058(4) Uani 1 1 d . . . . .
H20 H 0.526604 0.698264 0.875154 0.069 Uiso 1 1 calc R U . . .
C21 C 0.5510(9) 0.7735(15) 0.9949(10) 0.042(4) Uani 1 1 d . . . . .
C22 C 0.6101(10) 0.8415(16) 1.0661(10) 0.049(4) Uani 1 1 d . . . . .
H22 H 0.599678 0.862327 1.114482 0.059 Uiso 1 1 calc R U . . .
C23 C 0.6845(10) 0.8785(16) 1.0657(10) 0.052(4) Uani 1 1 d . . . . .
H23 H 0.725682 0.924410 1.115023 0.062 Uiso 1 1 calc R U . . .
O2W O 0.468(7) 1.062(11) 0.753(9) 0.18(4) Uani 0.25 1 d . . P A 1
O3W O 0.387(6) 1.053(5) 0.735(4) 0.12(3) Uani 0.25 1 d . . P B 2
O1W O 0.0863(9) 0.1825(12) 0.3029(7) 0.082(4) Uani 1 1 d . . . . .

loop_
_atom_site_aniso_label
_atom_site_aniso_U_11
_atom_site_aniso_U_22
_atom_site_aniso_U_33
_atom_site_aniso_U_23
_atom_site_aniso_U_13
_atom_site_aniso_U_12
Cu1 0.0242(8) 0.0374(9) 0.0426(10) -0.0053(7) 0.0084(8) -0.0010(8)
Cu2 0.0207(8) 0.0394(9) 0.0432(10) -0.0045(7) 0.0068(8) 0.0018(7)
Cu3 0.0222(8) 0.0379(9) 0.0444(10) -0.0018(7) 0.0089(8) 0.0028(8)
O1 0.025(5) 0.036(5) 0.033(5) 0.004(4) 0.008(4) 0.008(4)
O2 0.031(5) 0.044(6) 0.044(6) -0.011(4) 0.006(4) -0.001(4)
O3 0.048(7) 0.057(7) 0.063(7) 0.021(5) -0.011(6) 0.001(6)
O4 0.033(7) 0.109(10) 0.057(7) -0.019(6) 0.020(6) -0.035(6)
O5 0.025(5) 0.051(6) 0.053(6) 0.007(5) 0.010(5) -0.007(5)
O6 0.018(5) 0.057(6) 0.049(6) 0.006(5) 0.008(4) -0.002(4)
N1 0.022(6) 0.035(6) 0.039(7) -0.011(5) 0.006(5) 0.002(5)
N2 0.028(7) 0.036(6) 0.047(7) 0.006(5) 0.016(6) 0.006(5)
N3 0.023(6) 0.046(7) 0.031(6) -0.001(5) 0.009(5) 0.000(5)
N4 0.021(5) 0.052(7) 0.038(7) 0.008(6) 0.012(5) 0.004(5)
N5 0.025(7) 0.059(8) 0.051(8) -0.003(6) 0.012(6) 0.001(6)
N6 0.027(6) 0.044(7) 0.051(7) -0.003(6) 0.014(6) -0.002(5)
C0AA 0.049(10) 0.057(10) 0.043(9) -0.004(7) 0.026(8) -0.007(8)
C2 0.038(9) 0.075(11) 0.062(10) -0.013(9) 0.027(8) -0.002(9)
C3 0.031(8) 0.042(8) 0.055(10) -0.002(7) 0.010(7) 0.005(7)
C4 0.021(7) 0.050(9) 0.048(9) 0.002(7) 0.013(7) -0.010(6)
C5 0.041(9) 0.031(7) 0.047(9) -0.007(6) 0.004(7) -0.001(7)
C6 0.033(8) 0.033(8) 0.041(8) -0.006(6) 0.012(7) 0.002(6)
C7 0.045(10) 0.066(11) 0.066(11) -0.023(9) 0.032(9) -0.006(8)
C8 0.032(9) 0.095(14) 0.087(13) -0.034(11) 0.025(9) -0.017(9)
C9 0.024(8) 0.073(11) 0.083(12) -0.036(9) 0.023(8) -0.015(7)
C10 0.031(8) 0.043(9) 0.042(9) 0.002(7) 0.014(7) -0.002(7)
C11 0.032(8) 0.030(7) 0.038(8) 0.002(6) 0.014(6) 0.002(6)
C12 0.034(8) 0.039(9) 0.057(10) 0.008(7) 0.008(7) -0.009(7)
C13 0.041(10) 0.062(11) 0.070(12) 0.013(9) 0.012(9) -0.007(8)
C14 0.020(8) 0.076(12) 0.048(10) -0.012(8) 0.013(7) -0.012(8)
C15 0.045(10) 0.035(9) 0.083(12) 0.005(8) 0.030(9) -0.008(8)
C16 0.045(10) 0.044(9) 0.055(10) 0.007(7) 0.009(8) -0.008(8)
C17 0.024(7) 0.039(8) 0.038(8) 0.012(7) 0.009(7) 0.008(6)
C18 0.031(8) 0.036(8) 0.052(9) 0.007(7) 0.021(7) 0.001(6)
C19 0.031(8) 0.074(11) 0.039(9) -0.004(8) 0.015(7) -0.004(8)
C20 0.031(9) 0.075(12) 0.059(10) -0.015(8) 0.014(8) -0.019(8)
C21 0.024(8) 0.051(9) 0.054(10) -0.004(7) 0.019(7) -0.013(7)
C22 0.041(9) 0.065(11) 0.049(10) -0.017(8) 0.027(8) -0.024(8)
C23 0.032(9) 0.050(10) 0.061(10) -0.013(8) 0.010(8) -0.022(7)
O2W 0.20(15) 0.17(8) 0.23(9) -0.02(9) 0.15(12) 0.03(8)
O3W 0.26(10) 0.04(3) 0.09(4) 0.00(3) 0.10(6) -0.02(5)
O1W 0.093(11) 0.065(8) 0.056(7) 0.000(6) 0.004(7) -0.030(8)

loop_
_atom_type_symbol
_atom_type_description
_atom_type_scat_dispersion_real
_atom_type_scat_dispersion_imag
_atom_type_scat_source
C C 0.0033 0.0016 'International Tables Vol C Tables 4.2.6.8 and 6.1.1.4'
H H 0.0000 0.0000 'International Tables Vol C Tables 4.2.6.8 and 6.1.1.4'
Cu Cu 0.3201 1.2651 'International Tables Vol C Tables 4.2.6.8 and 6.1.1.4'
N N 0.0061 0.0033 'International Tables Vol C Tables 4.2.6.8 and 6.1.1.4'
O O 0.0106 0.0060 'International Tables Vol C Tables 4.2.6.8 and 6.1.1.4'

loop_
_geom_angle_atom_site_label_1
_geom_angle_atom_site_label_2
_geom_angle_atom_site_label_3
_geom_angle
_geom_angle_site_symmetry_1
_geom_angle_site_symmetry_3
_geom_angle_publ_flag
N6 Cu1 O2 87.9(4) . . ?
N6 Cu1 N1 176.2(5) . . ?
O2 Cu1 N1 95.1(4) . . ?
N6 Cu1 O1 88.6(4) . . ?
O2 Cu1 O1 176.2(4) . . ?
N1 Cu1 O1 88.4(4) . . ?
N3 Cu2 N2 173.2(4) . . ?
N3 Cu2 O6 92.0(4) . 4_465 ?
N2 Cu2 O6 90.9(4) . 4_465 ?
N3 Cu2 O1 89.0(4) . . ?
N2 Cu2 O1 87.8(4) . . ?
O6 Cu2 O1 176.5(4) 4_465 . ?
N3 Cu2 O3 90.5(4) . 3_566 ?
N2 Cu2 O3 95.5(4) . 3_566 ?
O6 Cu2 O3 95.2(4) 4_465 3_566 ?
O1 Cu2 O3 88.2(4) . 3_566 ?
N5 Cu3 N4 176.5(5) . . ?
N5 Cu3 O5 89.5(5) . 2_646 ?
N4 Cu3 O5 93.1(4) . 2_646 ?
N5 Cu3 O1 88.4(4) . . ?
N4 Cu3 O1 88.8(4) . . ?
O5 Cu3 O1 176.2(4) 2_646 . ?
Cu3 O1 Cu1 114.2(4) . . ?
Cu3 O1 Cu2 116.9(4) . . ?
Cu1 O1 Cu2 115.6(4) . . ?
C10 O2 Cu1 128.4(9) . . ?
C10 O3 Cu2 145.2(11) . 3_566 ?
C21 O4 C14 120.0(11) . . ?
C17 O5 Cu3 121.6(9) . 2_666 ?
C17 O6 Cu2 123.3(8) . 4_666 ?
C0AA N1 N2 107.7(11) . . ?
C0AA N1 Cu1 130.9(9) . . ?
N2 N1 Cu1 121.4(8) . . ?
C3 N2 N1 108.0(11) . . ?
C3 N2 Cu2 130.0(10) . . ?
N1 N2 Cu2 121.5(8) . . ?
C4 N3 N4 108.5(11) . . ?
C4 N3 Cu2 130.2(9) . . ?
N4 N3 Cu2 121.2(9) . . ?
C6 N4 N3 108.0(11) . . ?
C6 N4 Cu3 129.1(9) . . ?
N3 N4 Cu3 122.4(9) . . ?
C7 N5 N6 106.5(12) . . ?
C7 N5 Cu3 132.0(11) . . ?
N6 N5 Cu3 121.6(9) . . ?
C9 N6 N5 108.2(11) . . ?
C9 N6 Cu1 131.6(10) . . ?
N5 N6 Cu1 119.8(8) . . ?
N1 C0AA C2 110.1(14) . . ?
C0AA C2 C3 104.3(14) . . ?
N2 C3 C2 109.9(13) . . ?
N3 C4 C5 108.9(11) . . ?
C6 C5 C4 105.5(12) . . ?
N4 C6 C5 108.9(12) . . ?
N5 C7 C8 110.2(14) . . ?
C9 C8 C7 105.1(14) . . ?
N6 C9 C8 110.1(14) . . ?
O3 C10 O2 125.8(13) . . ?
O3 C10 C11 117.6(12) . . ?
O2 C10 C11 116.6(12) . . ?
C16 C11 C12 117.7(13) . . ?
C16 C11 C10 119.6(12) . . ?
C12 C11 C10 122.7(12) . . ?
C13 C12 C11 122.2(14) . . ?
C14 C13 C12 118.5(16) . . ?
C15 C14 C13 122.2(15) . . ?
C15 C14 O4 119.4(15) . . ?
C13 C14 O4 118.2(15) . . ?
C14 C15 C16 118.3(14) . . ?
C11 C16 C15 121.1(14) . . ?
O6 C17 O5 125.4(12) . . ?
O6 C17 C18 117.6(13) . . ?
O5 C17 C18 116.9(13) . . ?
C19 C18 C23 117.3(13) . . ?
C19 C18 C17 120.8(13) . . ?
C23 C18 C17 121.9(13) . . ?
C20 C19 C18 122.2(14) . . ?
C19 C20 C21 119.6(14) . . ?
O4 C21 C22 115.7(13) . . ?
O4 C21 C20 124.4(13) . . ?
C22 C21 C20 119.9(13) . . ?
C23 C22 C21 118.5(14) . . ?
C22 C23 C18 122.6(14) . . ?

loop_
_geom_bond_atom_site_label_1
_geom_bond_atom_site_label_2
_geom_bond_distance
_geom_bond_site_symmetry_2
_geom_bond_publ_flag
Cu1 N6 1.944(11) . ?
Cu1 O2 1.946(9) . ?
Cu1 N1 1.953(11) . ?
Cu1 O1 2.003(8) . ?
Cu2 N3 1.947(10) . ?
Cu2 N2 1.947(11) . ?
Cu2 O6 1.992(9) 4_465 ?
Cu2 O1 2.004(8) . ?
Cu2 O3 2.291(10) 3_566 ?
Cu3 N5 1.906(12) . ?
Cu3 N4 1.950(12) . ?
Cu3 O5 1.986(9) 2_646 ?
Cu3 O1 1.987(8) . ?
O2 C10 1.251(16) . ?
O3 C10 1.244(16) . ?
O4 C21 1.370(16) . ?
O4 C14 1.393(16) . ?
O5 C17 1.268(16) . ?
O6 C17 1.261(15) . ?
N1 C0AA 1.334(17) . ?
N1 N2 1.345(15) . ?
N2 C3 1.320(17) . ?
N3 C4 1.329(16) . ?
N3 N4 1.347(14) . ?
N4 C6 1.343(16) . ?
N5 C7 1.352(18) . ?
N5 N6 1.379(15) . ?
N6 C9 1.345(17) . ?
C0AA C2 1.36(2) . ?
C2 C3 1.38(2) . ?
C4 C5 1.378(19) . ?
C5 C6 1.37(2) . ?
C7 C8 1.39(2) . ?
C8 C9 1.36(2) . ?
C10 C11 1.492(18) . ?
C11 C16 1.365(18) . ?
C11 C12 1.383(18) . ?
C12 C13 1.37(2) . ?
C13 C14 1.36(2) . ?
C14 C15 1.36(2) . ?
C15 C16 1.40(2) . ?
C17 C18 1.484(18) . ?
C18 C19 1.37(2) . ?
C18 C23 1.379(19) . ?
C19 C20 1.36(2) . ?
C20 C21 1.389(19) . ?
C21 C22 1.38(2) . ?
C22 C23 1.37(2) . ?
O2W O2W 1.18(17) 2_656 ?
